data_2108513
loop_
_publ_author_name
'Lee, Min-Jeong'
'Aitipamula, Srinivasulu'
'Choi, Guang J.'
'Chow, Pui Shan'

_publ_section_title
;
 Agomelatine--hydroquinone (1:1) cocrystal: novel polymorphs and their
 thermodynamic relationship
;
_journal_coeditor_code RM5017SUP1
_journal_issue 6
_journal_name_full 'Acta Crystallographica Section B'
_journal_page_first
;
;
_journal_paper_doi 10.1107/S2052520619011739
_journal_volume 75
_journal_year 2019
_chemical_formula_moiety 'C15 H17 N O2, C6 H6 O2,'
_chemical_formula_sum 'C21 H23 N O4'
_chemical_formula_weight 353.40
_chemical_name_systematic 'Polymorph of Agometaline-hydroquinone (1:1) cocrystal'
_space_group_crystal_system monoclinic
_space_group_IT_number 4
_space_group_name_Hall 'P 2yb'
_space_group_name_H-M_alt 'P 1 21 1'
_atom_sites_solution_hydrogens mixed
_atom_sites_solution_primary dual
_audit_creation_date 2019-06-20
_audit_creation_method
;
Olex2 1.2
(compiled 2018.05.18 svn.r3508 for OlexSys, GUI svn.r5497)
;
_cell_angle_alpha 90
_cell_angle_beta 94.7480(10)
_cell_angle_gamma 90
_cell_formula_units_Z 4
_cell_length_a 7.33300(10)
_cell_length_b 29.3095(4)
_cell_length_c 8.80460(10)
_cell_measurement_reflns_used 12027
_cell_measurement_temperature 293(2)
_cell_measurement_theta_max 72.2650
_cell_measurement_theta_min 3.0140
_cell_volume 1885.85(4)
_computing_cell_refinement 'CrysAlisPro 1.171.39.46 (Rigaku OD, 2018)'
_computing_data_collection 'CrysAlisPro 1.171.39.46 (Rigaku OD, 2018)'
_computing_data_reduction 'CrysAlisPro 1.171.39.46 (Rigaku OD, 2018)'
_computing_molecular_graphics 'Olex2 (Dolomanov et al., 2009)'
_computing_publication_material 'Olex2 (Dolomanov et al., 2009)'
_computing_structure_refinement 'ShelXL (Sheldrick, 2015)'
_computing_structure_solution 'ShelXT (Sheldrick, 2015)'
_diffrn_ambient_temperature 293(2)
_diffrn_detector 'CCD plate'
_diffrn_detector_area_resol_mean 5.2945
_diffrn_detector_type AtlasS2
_diffrn_measured_fraction_theta_full 0.999
_diffrn_measured_fraction_theta_max 0.989
_diffrn_measurement_details
;
List of Runs (angles in degrees, time in seconds):

  # Type    Start    End  Width  t~exp~   \w     \q     \k     \f   Frames
--------------------------------------------------------------------------
  1  \w   -126.00-101.00   1.00    4.11    --  -37.50 -99.00 -90.00   25
  2  \w     28.00  79.00   1.00    4.11    --   37.50-125.00 120.00   51
  3  \w     87.00 120.00   1.00    4.11    --   37.50  57.00-180.00   33
  4  \w     30.00  57.00   1.00    4.11    --   37.50  38.00-120.00   27
  5  \w     18.00 129.00   1.00    4.11    --   37.50  77.00 -60.00  111
  6  \w      4.00  80.00   1.00    4.11    --   37.50 -99.00 -30.00   76
  7  \w      1.00  54.00   1.00    4.11    --   37.50  77.00   0.00   53
  8  \w     56.00  81.00   1.00    4.11    --   37.50 -99.00-150.00   25
  9  \w     12.00 129.00   1.00    4.11    --   37.50  77.00 120.00  117
 10  \w     81.00 121.00   1.00    4.11    --   37.50  38.00-120.00   40
 11  \w      5.00  57.00   1.00    4.11    --   37.50 -99.00-120.00   52
 12  \w     -1.00 129.00   1.00    4.11    --   37.50  77.00  60.00  130
 13  \w     34.00  61.00   1.00    4.11    --   37.50  57.00-180.00   27
 14  \w     35.00  61.00   1.00    4.11    --   37.50-143.00  62.00   26
 15  \w      4.00  42.00   1.00    4.11    --   37.50 -99.00-150.00   38
 16  \w     57.00 122.00   1.00    4.11    --   37.50  77.00   0.00   65
 17  \w     84.00 128.00   1.00    4.11    --   37.50  77.00-120.00   44
 18  \w     12.00  73.00   1.00    4.11    --   37.50 -99.00 120.00   61
 19  \w     -2.00  70.00   1.00    4.11    --   37.50  77.00-120.00   72
 20  \w      0.00  26.00   1.00    4.11    --   37.50  38.00-120.00   26
 21  \w     73.00 114.00   1.00    5.00    --  109.79  61.00-150.00   41
 22  \w     73.00 101.00   1.00    5.00    --  109.79  61.00 150.00   28
 23  \w     73.00 166.00   1.00    5.00    --  109.79  61.00 120.00   93
 24  \w     71.00 176.00   1.00    5.00    --  109.79  77.00 150.00  105
 25  \w     70.00  96.00   1.00    5.00    --  109.79  77.00-150.00   26
 26  \w     70.00 176.00   1.00    5.00    --  109.79  77.00 -90.00  106
 27  \w     70.00  96.00   1.00    5.00    --  109.79  77.00-180.00   26
 28  \w    119.00 177.00   1.00    5.00    --  109.79  77.00-180.00   58
 29  \w     73.00 137.00   1.00    5.00    --  109.79  61.00  90.00   64
 30  \w     73.00  99.00   1.00    5.00    --  109.79  61.00 -90.00   26
 31  \w     74.00 108.00   1.00    5.00    --  109.79  61.00 -30.00   34
 32  \w     49.00 105.00   1.00    5.00    --  109.79-111.00 150.00   56
 33  \w     26.00 112.00   1.00    5.00    --  109.79-111.00 -30.00   86
 34  \w    106.00 141.00   1.00    5.00    --  109.79  77.00  60.00   35
 35  \w     73.00  99.00   1.00    5.00    --  109.79  61.00-180.00   26
 36  \w     70.00 166.00   1.00    5.00    --  109.79  77.00-120.00   96
 37  \w     70.00 100.00   1.00    5.00    --  109.79  77.00  60.00   30
 38  \w     70.00  96.00   1.00    5.00    --  109.79  77.00 -60.00   26
 39  \w     70.00 135.00   1.00    5.00    --  109.79  77.00  90.00   65
 40  \w    111.00 163.00   1.00    5.00    --  109.79  77.00 -30.00   52
 41  \w     59.00  93.00   1.00    5.00    --  109.79-127.00-128.00   34
 42  \w    111.00 171.00   1.00    5.00    --  109.79  77.00 -60.00   60
 43  \w     70.00  96.00   1.00    5.00    --  109.79  77.00 -30.00   26
 44  \w     73.00 105.00   1.00    5.00    --  109.79  61.00   0.00   32
 45  \w     70.00 157.00   1.00    5.00    --  109.79  77.00   0.00   87
 46  \w     73.00  99.00   1.00    5.00    --  109.79  61.00  60.00   26
 47  \w     75.00 101.00   1.00    5.00    --  109.79  61.00 -60.00   26
 48  \w     73.00  99.00   1.00    5.00    --  109.79  61.00  30.00   26
 49  \w     70.00  96.00   1.00    5.00    --  109.79  77.00 120.00   26
 50  \w    124.00 167.00   1.00    5.00    --  109.79  61.00-150.00   43
 51  \w     73.00 110.00   1.00    5.00    --  109.79  61.00-120.00   37
 52  \w     70.00 178.00   1.00    5.00    --  109.79  77.00  30.00  108
 53  \w     21.00 142.00   1.00    5.00    --  109.79 -77.00 -30.00  121
 54  \w     37.00  94.00   1.00    5.00    --  109.79 -94.00-120.00   57
;
_diffrn_measurement_device 'four-circle diffractometer'
_diffrn_measurement_device_type 'SuperNova, Dual, Cu at home/near, AtlasS2'
_diffrn_measurement_method '\w scans'
_diffrn_orient_matrix_type 'CrysAlisPro convention (1999,Acta A55,543-557)'
_diffrn_orient_matrix_UB_11 0.0159061000
_diffrn_orient_matrix_UB_12 -0.0004621000
_diffrn_orient_matrix_UB_13 -0.1733711000
_diffrn_orient_matrix_UB_21 0.0123026000
_diffrn_orient_matrix_UB_22 -0.0524678000
_diffrn_orient_matrix_UB_23 0.0031686000
_diffrn_orient_matrix_UB_31 -0.2098484000
_diffrn_orient_matrix_UB_32 -0.0031025000
_diffrn_orient_matrix_UB_33 -0.0275315000
_diffrn_radiation_monochromator mirror
_diffrn_radiation_probe x-ray
_diffrn_radiation_type CuK\a
_diffrn_radiation_wavelength 1.54184
_diffrn_reflns_av_R_equivalents 0.0313
_diffrn_reflns_av_unetI/netI 0.0245
_diffrn_reflns_Laue_measured_fraction_full 0.999
_diffrn_reflns_Laue_measured_fraction_max 0.989
_diffrn_reflns_limit_h_max 7
_diffrn_reflns_limit_h_min -8
_diffrn_reflns_limit_k_max 36
_diffrn_reflns_limit_k_min -36
_diffrn_reflns_limit_l_max 10
_diffrn_reflns_limit_l_min -10
_diffrn_reflns_number 20956
_diffrn_reflns_point_group_measured_fraction_full 0.989
_diffrn_reflns_point_group_measured_fraction_max 0.970
_diffrn_reflns_theta_full 67.684
_diffrn_reflns_theta_max 72.768
_diffrn_reflns_theta_min 3.015
_diffrn_source 'micro-focus sealed X-ray tube'
_diffrn_source_type 'SuperNova (Cu) X-ray Source'
_exptl_absorpt_coefficient_mu 0.698
_exptl_absorpt_correction_T_max 1.000
_exptl_absorpt_correction_T_min 0.667
_exptl_absorpt_correction_type gaussian
_exptl_absorpt_process_details
;
CrysAlisPro 1.171.39.46 (Rigaku Oxford Diffraction, 2018)
Numerical absorption correction based on gaussian integration over
   a multifaceted crystal model
Empirical absorption correction using spherical harmonics,
 implemented in SCALE3 ABSPACK scaling algorithm.
;
_exptl_crystal_colour colourless
_exptl_crystal_colour_primary colourless
_exptl_crystal_density_diffrn 1.245
_exptl_crystal_description needle
_exptl_crystal_F_000 752
_exptl_crystal_preparation 'Solvent evaporation'
_exptl_crystal_recrystallization_method 'Crystallization from methanol'
_exptl_crystal_size_max 0.518
_exptl_crystal_size_mid 0.159
_exptl_crystal_size_min 0.122
_refine_diff_density_max 0.136
_refine_diff_density_min -0.229
_refine_diff_density_rms 0.052
_refine_ls_abs_structure_details
;
 Flack x determined using 2905 quotients [(I+)-(I-)]/[(I+)+(I-)]
 (Parsons, Flack and Wagner, Acta Cryst. B69 (2013) 249-259).
;
_refine_ls_abs_structure_Flack -0.13(7)
_refine_ls_extinction_method none
_refine_ls_goodness_of_fit_ref 1.056
_refine_ls_hydrogen_treatment mixed
_refine_ls_matrix_type full
_refine_ls_number_parameters 497
_refine_ls_number_reflns 7276
_refine_ls_number_restraints 1
_refine_ls_restrained_S_all 1.056
_refine_ls_R_factor_all 0.0519
_refine_ls_R_factor_gt 0.0485
_refine_ls_shift/su_max 0.001
_refine_ls_shift/su_mean 0.000
_refine_ls_structure_factor_coef Fsqd
_refine_ls_weighting_details 'w=1/[\s^2^(Fo^2^)+(0.0818P)^2^+0.0942P] where P=(Fo^2^+2Fc^2^)/3'
_refine_ls_weighting_scheme calc
_refine_ls_wR_factor_gt 0.1281
_refine_ls_wR_factor_ref 0.1331
_reflns_Friedel_coverage 0.923
_reflns_Friedel_fraction_full 0.979
_reflns_Friedel_fraction_max 0.951
_reflns_number_gt 6726
_reflns_number_total 7276
_reflns_threshold_expression 'I > 2\s(I)'
_cod_data_source_file rm5017sup1.cif
_cod_data_source_block form_III
_cod_database_code 2108513
_publcif_datablock.id {9d3af4f5-2891-4fd7-8770-d415c5bcce1a}

_shelx_shelxl_version_number 2018/3
_chemical_oxdiff_formula 'C21 H23 N O4'
_shelx_space_group_comment
;
The symmetry employed for this shelxl refinement is uniquely defined
by the following loop, which should always be used as a source of
symmetry information in preference to the above space-group names.
They are only intended as comments.
;
_reflns_odcompleteness_completeness 99.91
_reflns_odcompleteness_iscentric 1
_reflns_odcompleteness_theta 66.97
_olex2_refinement_description
;
1. Fixed Uiso
 At 1.2 times of:
  All C(H) groups, All C(H,H) groups
 At 1.5 times of:
  All C(H,H,H) groups
2.a Secondary CH2 refined with riding coordinates:
 C11(H11a,H11b), C27(H27a,H27b), C12(H12a,H12b), C26(H26a,H26b)
2.b Aromatic/amide H refined with riding coordinates:
 C41(H41), C38(H38), C33(H33), C39(H39), C36(H36), C42(H42), C32(H32),
 C35(H35), C3(H3), C18(H18), C5(H5), C8(H8), C6(H6), C9(H9), C10(H10), C24(H24),
  C25(H25), C20(H20), C21(H21), C23(H23)
2.c Idealised Me refined as rotating group:
 C29(H29a,H29b,H29c), C14(H14a,H14b,H14c), C15(H15a,H15b,H15c), C30(H30a,H30b,
 H30c)
;
_olex2_exptl_crystal_mounting_method 'Glass fibre'
_olex2_submission_special_instructions 'No special instructions were received'
_oxdiff_exptl_absorpt_empirical_details
;
Empirical correction (ABSPACK) includes:
- Absorption correction using spherical harmonics
- Frame scaling
- Detector area scaling
;
_oxdiff_exptl_absorpt_empirical_full_max 3.747
_oxdiff_exptl_absorpt_empirical_full_min 0.612
_publcif_info_exptl_table_max_cols 4
_publcif_info_exptl_table_use_headnotes n
_publcif_funding_html
;
;

loop_
_space_group_symop_operation_xyz
'x, y, z'
'-x, y+1/2, -z'

loop_
_atom_site_label
_atom_site_type_symbol
_atom_site_fract_x
_atom_site_fract_y
_atom_site_fract_z
_atom_site_U_iso_or_equiv
_atom_site_adp_type
_atom_site_occupancy
_atom_site_site_symmetry_order
_atom_site_calc_flag
_atom_site_refinement_flags_posn
O6 O 1.5047(3) 0.71165(9) 1.3203(3) 0.0674(6) Uani 1 1 d .
O2 O 1.0691(4) 0.34859(9) 0.5717(2) 0.0799(7) Uani 1 1 d .
O4 O 0.6484(3) 0.65400(10) 0.8765(3) 0.0760(6) Uani 1 1 d .
O7 O 0.9640(3) 0.30435(10) 0.3189(3) 0.0743(6) Uani 1 1 d .
O8 O 0.2316(3) 0.29514(10) 0.1162(3) 0.0750(7) Uani 1 1 d .
O5 O 0.7733(3) 0.68286(12) 1.1446(3) 0.0846(8) Uani 1 1 d .
O1 O 0.7118(7) 0.45650(12) 0.3444(4) 0.1168(12) Uani 1 1 d .
N2 N 1.0625(4) 0.33104(9) 0.8181(3) 0.0610(6) Uani 1 1 d .
N1 N 0.5312(4) 0.67609(10) 0.6465(3) 0.0666(6) Uani 1 1 d .
C34 C 1.3247(4) 0.70460(9) 1.2678(3) 0.0512(6) Uani 1 1 d .
C13 C 1.1485(4) 0.33506(10) 0.6928(3) 0.0587(7) Uani 1 1 d .
C31 C 0.9572(4) 0.69011(11) 1.1819(3) 0.0571(6) Uani 1 1 d .
C40 C 0.4119(4) 0.29761(10) 0.1739(3) 0.0547(6) Uani 1 1 d .
C41 C 0.5396(4) 0.27323(10) 0.1014(3) 0.0574(6) Uani 1 1 d .
H41 H 0.502195 0.254923 0.018324 0.069 Uiso 1 1 calc R
C38 C 0.6524(4) 0.32671(11) 0.3500(3) 0.0572(6) Uani 1 1 d .
H38 H 0.689941 0.344485 0.434319 0.069 Uiso 1 1 calc R
C33 C 1.1909(4) 0.72616(10) 1.3438(3) 0.0570(6) Uani 1 1 d .
H33 H 1.224473 0.745784 1.424261 0.068 Uiso 1 1 calc R
C39 C 0.4679(4) 0.32449(11) 0.2988(3) 0.0583(6) Uani 1 1 d .
H39 H 0.382268 0.341020 0.348373 0.070 Uiso 1 1 calc R
C1 C 0.6750(4) 0.41301(11) 0.8778(4) 0.0633(7) Uani 1 1 d .
C37 C 0.7799(4) 0.30247(10) 0.2753(3) 0.0524(6) Uani 1 1 d .
C36 C 1.0883(4) 0.66899(12) 1.1045(3) 0.0619(7) Uani 1 1 d .
H36 H 1.053762 0.649682 1.023336 0.074 Uiso 1 1 calc R
C28 C 0.6691(4) 0.67249(11) 0.7532(3) 0.0620(7) Uani 1 1 d .
C11 C 0.8633(5) 0.39295(11) 0.8936(3) 0.0638(7) Uani 1 1 d .
H11A H 0.905654 0.391835 1.000866 0.077 Uiso 1 1 calc R
H11B H 0.945148 0.412864 0.843371 0.077 Uiso 1 1 calc R
C42 C 0.7227(4) 0.27576(10) 0.1512(3) 0.0569(6) Uani 1 1 d .
H42 H 0.808066 0.259391 0.100813 0.068 Uiso 1 1 calc R
C2 C 0.6021(4) 0.43238(9) 0.7382(4) 0.0642(7) Uani 1 1 d .
C27 C 0.3535(4) 0.65668(11) 0.6623(3) 0.0618(7) Uani 1 1 d .
H27A H 0.260785 0.675775 0.609269 0.074 Uiso 1 1 calc R
H27B H 0.330918 0.656096 0.769235 0.074 Uiso 1 1 calc R
C32 C 1.0090(4) 0.71878(11) 1.3011(3) 0.0592(7) Uani 1 1 d .
H32 H 0.920264 0.733301 1.353207 0.071 Uiso 1 1 calc R
C12 C 0.8743(4) 0.34523(11) 0.8268(4) 0.0619(7) Uani 1 1 d .
H12A H 0.813230 0.323855 0.889758 0.074 Uiso 1 1 calc R
H12B H 0.811179 0.344780 0.725564 0.074 Uiso 1 1 calc R
O3 O 0.3279(11) 0.54997(18) 1.1596(6) 0.161(3) Uani 1 1 d .
C35 C 1.2729(4) 0.67640(11) 1.1470(3) 0.0585(6) Uani 1 1 d .
H35 H 1.361440 0.662250 1.093621 0.070 Uiso 1 1 calc R
C3 C 0.7016(5) 0.43392(10) 0.6080(4) 0.0694(8) Uani 1 1 d .
H3 H 0.819107 0.421822 0.611995 0.083 Uiso 1 1 calc R
C26 C 0.3380(5) 0.60850(12) 0.5983(4) 0.0697(8) Uani 1 1 d .
H26A H 0.353780 0.609339 0.490039 0.084 Uiso 1 1 calc R
H26B H 0.435139 0.589856 0.647200 0.084 Uiso 1 1 calc R
C7 C 0.4216(5) 0.45099(11) 0.7306(6) 0.0858(12) Uani 1 1 d .
C18 C 0.2502(6) 0.56915(11) 0.8934(5) 0.0786(10) Uani 1 1 d .
H18 H 0.366447 0.580781 0.882898 0.094 Uiso 1 1 calc R
C19 C 0.2079(10) 0.55178(15) 1.0326(8) 0.119(2) Uani 1 1 d .
C5 C 0.4444(9) 0.47123(14) 0.4709(8) 0.1113(19) Uani 1 1 d .
H5 H 0.391022 0.483413 0.380356 0.134 Uiso 1 1 calc R
C8 C 0.3232(6) 0.44940(15) 0.8619(8) 0.1022(17) Uani 1 1 d .
H8 H 0.206871 0.462214 0.858528 0.123 Uiso 1 1 calc R
C29 C 0.8492(5) 0.69121(16) 0.7160(5) 0.0872(11) Uani 1 1 d .
H29A H 0.904322 0.707624 0.802303 0.131 Uiso 1 1 calc GR
H29B H 0.831158 0.711459 0.630371 0.131 Uiso 1 1 calc GR
H29C H 0.927919 0.666599 0.691378 0.131 Uiso 1 1 calc GR
C16 C 0.1559(5) 0.58701(12) 0.6225(5) 0.0808(11) Uani 1 1 d .
C4 C 0.6261(7) 0.45311(11) 0.4757(5) 0.0857(12) Uani 1 1 d .
C17 C 0.1177(5) 0.56930(11) 0.7673(6) 0.0817(11) Uani 1 1 d .
C14 C 1.3475(5) 0.32275(13) 0.7044(4) 0.0743(9) Uani 1 1 d .
H14A H 1.364039 0.294859 0.650013 0.111 Uiso 1 1 calc GR
H14B H 1.390303 0.318797 0.809548 0.111 Uiso 1 1 calc GR
H14C H 1.415718 0.346723 0.660918 0.111 Uiso 1 1 calc GR
C6 C 0.3512(7) 0.47090(15) 0.5935(8) 0.1066(17) Uani 1 1 d .
H6 H 0.235774 0.484252 0.588341 0.128 Uiso 1 1 calc R
C9 C 0.3942(7) 0.42972(17) 0.9920(8) 0.1066(16) Uani 1 1 d .
H9 H 0.325511 0.428051 1.076030 0.128 Uiso 1 1 calc R
C10 C 0.5689(6) 0.41206(14) 1.0000(5) 0.0849(10) Uani 1 1 d .
H10 H 0.616893 0.399048 1.090991 0.102 Uiso 1 1 calc R
C24 C -0.1521(13) 0.5676(3) 0.5239(16) 0.195(7) Uani 1 1 d .
H24 H -0.242386 0.567468 0.443257 0.234 Uiso 1 1 calc R
C22 C -0.0582(7) 0.55074(14) 0.7833(10) 0.126(3) Uani 1 1 d .
C25 C 0.0230(8) 0.58584(18) 0.5026(8) 0.126(2) Uani 1 1 d .
H25 H 0.048102 0.597021 0.407704 0.152 Uiso 1 1 calc R
C15 C 0.8954(10) 0.4438(2) 0.3465(6) 0.1168(19) Uani 1 1 d .
H15A H 0.938922 0.449556 0.248418 0.175 Uiso 1 1 calc GR
H15B H 0.907319 0.411883 0.369881 0.175 Uiso 1 1 calc GR
H15C H 0.966316 0.461186 0.422604 0.175 Uiso 1 1 calc GR
C20 C 0.0310(18) 0.5343(2) 1.0421(16) 0.186(6) Uani 1 1 d .
H20 H 0.001775 0.522632 1.135300 0.223 Uiso 1 1 calc R
C21 C -0.0957(13) 0.5332(2) 0.9278(19) 0.184(6) Uani 1 1 d .
H21 H -0.210197 0.521003 0.941532 0.221 Uiso 1 1 calc R
C23 C -0.1875(12) 0.5510(3) 0.6546(19) 0.201(8) Uani 1 1 d .
H23 H -0.302862 0.538703 0.664362 0.241 Uiso 1 1 calc R
C30 C 0.5085(16) 0.5581(3) 1.1400(9) 0.170(4) Uani 1 1 d .
H30A H 0.546256 0.539286 1.059089 0.255 Uiso 1 1 calc GR
H30B H 0.581640 0.551213 1.232595 0.255 Uiso 1 1 calc GR
H30C H 0.524207 0.589672 1.114445 0.255 Uiso 1 1 calc GR
H2 H 1.117(5) 0.3233(13) 0.899(5) 0.070(10) Uiso 1 1 d .
H5A H 0.755(6) 0.6733(16) 1.050(6) 0.094(14) Uiso 1 1 d .
H8A H 0.149(6) 0.3048(16) 0.187(5) 0.087(12) Uiso 1 1 d .
H6A H 1.584(6) 0.7018(15) 1.261(5) 0.080(12) Uiso 1 1 d .
H7 H 0.996(7) 0.3220(18) 0.411(6) 0.105(14) Uiso 1 1 d .
H1 H 0.545(5) 0.6888(14) 0.565(5) 0.074(11) Uiso 1 1 d .

loop_
_atom_site_aniso_label
_atom_site_aniso_U_11
_atom_site_aniso_U_22
_atom_site_aniso_U_33
_atom_site_aniso_U_23
_atom_site_aniso_U_13
_atom_site_aniso_U_12
O6 0.0471(11) 0.0896(15) 0.0658(12) -0.0088(11) 0.0052(9) -0.0090(10)
O2 0.0872(17) 0.0967(17) 0.0531(11) 0.0057(11) -0.0109(11) 0.0042(14)
O4 0.0684(15) 0.0968(16) 0.0611(12) 0.0083(11) -0.0045(10) -0.0069(12)
O7 0.0419(11) 0.1112(18) 0.0687(13) -0.0137(13) -0.0014(9) 0.0071(11)
O8 0.0435(11) 0.124(2) 0.0568(11) 0.0031(12) -0.0016(9) -0.0011(12)
O5 0.0415(11) 0.145(2) 0.0671(13) -0.0159(14) 0.0040(9) 0.0008(13)
O1 0.169(4) 0.095(2) 0.0786(19) 0.0194(15) -0.031(2) -0.005(2)
N2 0.0579(14) 0.0710(14) 0.0520(12) 0.0092(10) -0.0074(11) 0.0054(11)
N1 0.0646(16) 0.0801(16) 0.0549(13) 0.0095(12) 0.0041(11) -0.0025(13)
C34 0.0455(14) 0.0583(13) 0.0499(13) 0.0069(10) 0.0048(10) -0.0010(10)
C13 0.0616(17) 0.0597(14) 0.0529(14) -0.0043(11) -0.0071(12) -0.0026(12)
C31 0.0439(14) 0.0773(17) 0.0502(13) 0.0032(12) 0.0047(11) 0.0037(12)
C40 0.0428(14) 0.0751(16) 0.0458(12) 0.0115(11) 0.0016(10) -0.0029(12)
C41 0.0549(16) 0.0668(15) 0.0502(13) -0.0051(11) 0.0032(11) -0.0025(12)
C38 0.0507(15) 0.0715(16) 0.0490(13) -0.0052(11) 0.0023(10) 0.0018(12)
C33 0.0600(16) 0.0573(14) 0.0533(14) -0.0044(11) 0.0025(12) 0.0040(12)
C39 0.0468(15) 0.0773(17) 0.0513(13) 0.0019(12) 0.0077(11) 0.0100(13)
C1 0.0574(17) 0.0601(15) 0.0718(17) -0.0077(13) 0.0027(14) -0.0090(13)
C37 0.0418(13) 0.0666(14) 0.0483(12) 0.0034(11) 0.0021(10) 0.0031(11)
C36 0.0504(15) 0.0789(18) 0.0560(14) -0.0119(13) 0.0025(11) 0.0012(13)
C28 0.0586(17) 0.0645(15) 0.0631(16) -0.0035(13) 0.0073(12) -0.0025(13)
C11 0.0583(17) 0.0771(18) 0.0548(14) -0.0007(13) -0.0036(12) -0.0053(14)
C42 0.0506(15) 0.0659(15) 0.0542(13) -0.0043(12) 0.0048(11) 0.0086(12)
C2 0.0574(17) 0.0458(13) 0.087(2) -0.0078(13) -0.0054(15) -0.0072(12)
C27 0.0561(17) 0.0705(16) 0.0578(15) 0.0055(12) -0.0008(12) 0.0023(13)
C32 0.0528(15) 0.0686(16) 0.0569(14) -0.0007(12) 0.0097(12) 0.0145(13)
C12 0.0537(16) 0.0670(16) 0.0639(16) 0.0109(12) -0.0016(12) -0.0035(13)
O3 0.249(7) 0.137(3) 0.105(3) 0.056(3) 0.070(4) 0.069(4)
C35 0.0468(14) 0.0758(17) 0.0538(14) -0.0080(12) 0.0085(11) 0.0062(13)
C3 0.075(2) 0.0510(14) 0.0778(19) 0.0012(13) -0.0202(16) -0.0056(13)
C26 0.072(2) 0.0742(18) 0.0622(16) -0.0035(14) 0.0026(15) 0.0108(16)
C7 0.065(2) 0.0455(14) 0.142(4) -0.0159(18) -0.019(2) -0.0020(13)
C18 0.079(2) 0.0557(15) 0.105(3) 0.0095(16) 0.032(2) 0.0082(15)
C19 0.160(5) 0.066(2) 0.142(5) 0.020(3) 0.080(4) 0.024(3)
C5 0.127(4) 0.066(2) 0.128(4) 0.007(2) -0.068(4) 0.009(2)
C8 0.062(2) 0.070(2) 0.178(5) -0.036(3) 0.026(3) -0.0069(17)
C29 0.068(2) 0.094(2) 0.102(3) -0.006(2) 0.0168(19) -0.0191(19)
C16 0.068(2) 0.0599(16) 0.110(3) -0.0276(18) -0.0156(19) 0.0075(15)
C4 0.117(3) 0.0578(17) 0.076(2) 0.0066(15) -0.030(2) -0.0068(18)
C17 0.065(2) 0.0469(14) 0.136(3) -0.0148(18) 0.021(2) 0.0019(14)
C14 0.066(2) 0.079(2) 0.078(2) -0.0064(16) 0.0033(16) 0.0093(16)
C6 0.088(3) 0.066(2) 0.157(5) -0.009(3) -0.041(3) 0.012(2)
C9 0.088(3) 0.090(3) 0.148(5) -0.023(3) 0.044(3) -0.011(2)
C10 0.079(2) 0.086(2) 0.092(2) -0.016(2) 0.022(2) -0.0103(19)
C24 0.107(7) 0.130(7) 0.327(15) -0.114(9) -0.103(9) 0.019(5)
C22 0.067(3) 0.0529(18) 0.263(8) -0.032(3) 0.038(4) -0.0038(18)
C25 0.107(4) 0.098(3) 0.163(5) -0.055(3) -0.055(4) 0.014(3)
C15 0.161(6) 0.113(4) 0.077(3) 0.020(2) 0.011(3) -0.037(4)
C20 0.222(10) 0.072(3) 0.294(13) 0.042(6) 0.202(10) 0.025(5)
C21 0.128(6) 0.065(3) 0.379(19) -0.007(6) 0.147(9) -0.008(4)
C23 0.069(4) 0.088(4) 0.44(2) -0.108(9) -0.003(9) -0.002(3)
C30 0.224(10) 0.181(8) 0.103(5) 0.054(5) 0.003(5) 0.045(7)

loop_
_atom_type_symbol
_atom_type_description
_atom_type_scat_dispersion_real
_atom_type_scat_dispersion_imag
_atom_type_scat_source
C C 0.0181 0.0091 'International Tables Vol C Tables 4.2.6.8 and 6.1.1.4'
H H 0.0000 0.0000 'International Tables Vol C Tables 4.2.6.8 and 6.1.1.4'
N N 0.0311 0.0180 'International Tables Vol C Tables 4.2.6.8 and 6.1.1.4'
O O 0.0492 0.0322 'International Tables Vol C Tables 4.2.6.8 and 6.1.1.4'

loop_
_exptl_crystal_face_index_h
_exptl_crystal_face_index_k
_exptl_crystal_face_index_l
_exptl_crystal_face_perp_dist
0 2 6 0.0470
5 0 -2 0.2057
0 -2 -6 0.0600
-5 -2 0 0.2859
0 19 0 0.0552
5 4 0 0.1747
0 -19 0 0.0760

loop_
_geom_angle_atom_site_label_1
_geom_angle_atom_site_label_2
_geom_angle_atom_site_label_3
_geom_angle
C34 O6 H6A 115(3)
C37 O7 H7 115(3)
C40 O8 H8A 113(3)
C31 O5 H5A 110(3)
C4 O1 C15 118.8(3)
C13 N2 C12 122.8(2)
C13 N2 H2 121(3)
C12 N2 H2 116(3)
C28 N1 C27 122.9(3)
C28 N1 H1 121(3)
C27 N1 H1 116(3)
O6 C34 C33 117.8(2)
C35 C34 O6 123.1(3)
C35 C34 C33 119.1(3)
O2 C13 N2 121.7(3)
O2 C13 C14 121.5(3)
N2 C13 C14 116.8(3)
C36 C31 O5 121.6(3)
C36 C31 C32 119.7(3)
C32 C31 O5 118.7(3)
O8 C40 C39 122.3(3)
C41 C40 O8 118.0(3)
C41 C40 C39 119.6(2)
C40 C41 H41 119.8
C40 C41 C42 120.4(3)
C42 C41 H41 119.8
C39 C38 H38 120.0
C37 C38 H38 120.0
C37 C38 C39 120.0(3)
C34 C33 H33 119.8
C32 C33 C34 120.5(3)
C32 C33 H33 119.8
C40 C39 C38 119.9(3)
C40 C39 H39 120.0
C38 C39 H39 120.0
C2 C1 C11 121.1(3)
C10 C1 C11 119.7(3)
C10 C1 C2 119.2(3)
O7 C37 C38 122.3(2)
O7 C37 C42 118.1(2)
C42 C37 C38 119.6(2)
C31 C36 H36 119.9
C31 C36 C35 120.2(3)
C35 C36 H36 119.9
O4 C28 N1 121.1(3)
O4 C28 C29 122.0(3)
N1 C28 C29 116.9(3)
C1 C11 H11A 108.8
C1 C11 H11B 108.8
C1 C11 C12 113.8(3)
H11A C11 H11B 107.7
C12 C11 H11A 108.8
C12 C11 H11B 108.8
C41 C42 C37 120.4(3)
C41 C42 H42 119.8
C37 C42 H42 119.8
C1 C2 C7 118.4(4)
C3 C2 C1 122.3(3)
C3 C2 C7 119.3(3)
N1 C27 H27A 109.2
N1 C27 H27B 109.2
N1 C27 C26 111.8(3)
H27A C27 H27B 107.9
C26 C27 H27A 109.2
C26 C27 H27B 109.2
C31 C32 H32 119.8
C33 C32 C31 120.5(3)
C33 C32 H32 119.8
N2 C12 C11 111.4(3)
N2 C12 H12A 109.3
N2 C12 H12B 109.3
C11 C12 H12A 109.3
C11 C12 H12B 109.3
H12A C12 H12B 108.0
C19 O3 C30 117.0(5)
C34 C35 C36 120.1(3)
C34 C35 H35 119.9
C36 C35 H35 119.9
C2 C3 H3 119.8
C4 C3 C2 120.4(4)
C4 C3 H3 119.8
C27 C26 H26A 109.2
C27 C26 H26B 109.2
H26A C26 H26B 107.9
C16 C26 C27 112.1(3)
C16 C26 H26A 109.2
C16 C26 H26B 109.2
C8 C7 C2 118.9(4)
C6 C7 C2 118.3(5)
C6 C7 C8 122.8(5)
C19 C18 H18 119.8
C19 C18 C17 120.4(5)
C17 C18 H18 119.8
O3 C19 C18 124.2(6)
O3 C19 C20 118.2(8)
C18 C19 C20 117.6(9)
C4 C5 H5 119.5
C6 C5 H5 119.5
C6 C5 C4 121.0(4)
C7 C8 H8 119.3
C9 C8 C7 121.4(4)
C9 C8 H8 119.3
C28 C29 H29A 109.5
C28 C29 H29B 109.5
C28 C29 H29C 109.5
H29A C29 H29B 109.5
H29A C29 H29C 109.5
H29B C29 H29C 109.5
C17 C16 C26 121.3(3)
C25 C16 C26 118.8(5)
C25 C16 C17 119.9(5)
O1 C4 C3 124.7(4)
O1 C4 C5 116.2(4)
C3 C4 C5 119.1(5)
C18 C17 C16 122.1(3)
C18 C17 C22 119.5(5)
C22 C17 C16 118.4(5)
C13 C14 H14A 109.5
C13 C14 H14B 109.5
C13 C14 H14C 109.5
H14A C14 H14B 109.5
H14A C14 H14C 109.5
H14B C14 H14C 109.5
C7 C6 H6 119.1
C5 C6 C7 121.8(4)
C5 C6 H6 119.1
C8 C9 H9 120.1
C8 C9 C10 119.8(5)
C10 C9 H9 120.1
C1 C10 H10 118.8
C9 C10 C1 122.3(5)
C9 C10 H10 118.8
C25 C24 H24 119.7
C23 C24 H24 119.7
C23 C24 C25 120.6(10)
C17 C22 C21 118.2(8)
C23 C22 C17 118.2(8)
C23 C22 C21 123.6(8)
C16 C25 C24 119.9(8)
C16 C25 H25 120.0
C24 C25 H25 120.0
O1 C15 H15A 109.5
O1 C15 H15B 109.5
O1 C15 H15C 109.5
H15A C15 H15B 109.5
H15A C15 H15C 109.5
H15B C15 H15C 109.5
C19 C20 H20 117.9
C21 C20 C19 124.2(9)
C21 C20 H20 117.9
C22 C21 H21 119.9
C20 C21 C22 120.1(7)
C20 C21 H21 119.9
C24 C23 C22 122.9(9)
C24 C23 H23 118.6
C22 C23 H23 118.6
O3 C30 H30A 109.5
O3 C30 H30B 109.5
O3 C30 H30C 109.5
H30A C30 H30B 109.5
H30A C30 H30C 109.5
H30B C30 H30C 109.5

loop_
_geom_bond_atom_site_label_1
_geom_bond_atom_site_label_2
_geom_bond_distance
O6 C34 1.378(3)
O6 H6A 0.86(5)
O2 C13 1.237(4)
O4 C28 1.234(4)
O7 C37 1.374(3)
O7 H7 0.97(5)
O8 C40 1.379(3)
O8 H8A 0.95(5)
O5 C31 1.378(4)
O5 H5A 0.88(5)
O1 C4 1.364(6)
O1 C15 1.396(7)
N2 C13 1.321(4)
N2 C12 1.450(4)
N2 H2 0.82(4)
N1 C28 1.327(4)
N1 C27 1.439(4)
N1 H1 0.82(4)
C34 C33 1.385(4)
C34 C35 1.375(4)
C13 C14 1.499(4)
C31 C36 1.372(4)
C31 C32 1.373(4)
C40 C41 1.376(4)
C40 C39 1.387(4)
C41 H41 0.9300
C41 C42 1.379(4)
C38 H38 0.9300
C38 C39 1.391(4)
C38 C37 1.383(4)
C33 H33 0.9300
C33 C32 1.372(4)
C39 H39 0.9300
C1 C11 1.496(5)
C1 C2 1.418(5)
C1 C10 1.379(5)
C37 C42 1.381(4)
C36 H36 0.9300
C36 C35 1.391(4)
C28 C29 1.491(5)
C11 H11A 0.9700
C11 H11B 0.9700
C11 C12 1.522(5)
C42 H42 0.9300
C2 C3 1.410(5)
C2 C7 1.428(5)
C27 H27A 0.9700
C27 H27B 0.9700
C27 C26 1.521(5)
C32 H32 0.9300
C12 H12A 0.9700
C12 H12B 0.9700
O3 C19 1.366(9)
O3 C30 1.371(11)
C35 H35 0.9300
C3 H3 0.9300
C3 C4 1.369(5)
C26 H26A 0.9700
C26 H26B 0.9700
C26 C16 1.507(6)
C7 C8 1.414(8)
C7 C6 1.401(8)
C18 H18 0.9300
C18 C19 1.385(7)
C18 C17 1.413(6)
C19 C20 1.404(13)
C5 H5 0.9300
C5 C4 1.432(7)
C5 C6 1.324(8)
C8 H8 0.9300
C8 C9 1.348(8)
C29 H29A 0.9600
C29 H29B 0.9600
C29 H29C 0.9600
C16 C17 1.426(7)
C16 C25 1.376(6)
C17 C22 1.418(6)
C14 H14A 0.9600
C14 H14B 0.9600
C14 H14C 0.9600
C6 H6 0.9300
C9 H9 0.9300
C9 C10 1.378(7)
C10 H10 0.9300
C24 H24 0.9300
C24 C25 1.418(13)
C24 C23 1.295(18)
C22 C21 1.420(16)
C22 C23 1.416(15)
C25 H25 0.9300
C15 H15A 0.9600
C15 H15B 0.9600
C15 H15C 0.9600
C20 H20 0.9300
C20 C21 1.312(16)
C21 H21 0.9300
C23 H23 0.9300
C30 H30A 0.9600
C30 H30B 0.9600
C30 H30C 0.9600

loop_
_exptl_oxdiff_crystal_face_indexfrac_h
_exptl_oxdiff_crystal_face_indexfrac_k
_exptl_oxdiff_crystal_face_indexfrac_l
_exptl_oxdiff_crystal_face_x
_exptl_oxdiff_crystal_face_y
_exptl_oxdiff_crystal_face_z
0.4347 1.8939 5.6004 -0.9649 -0.0763 -0.2513
4.5632 0.2615 -2.0714 0.4316 0.0359 -0.9014
-0.1795 -1.8568 -5.6466 0.9770 0.0773 0.1989
-4.6591 -2.4651 -0.4413 0.0035 0.0706 0.9975
0.0763 19.0194 0.1031 -0.0254 -0.9966 -0.0779
4.6116 3.6303 0.4428 -0.0051 -0.1323 -0.9912
0.1298 -19.0167 -0.0841 0.0254 0.9991 0.0341

loop_
_publcif_info_tables.block_id
_publcif_info_tables.reference_item
{d79b2b10-ec14-4f66-bb97-ebaf67971ed9} '_publcif_info_datablock.publ_exptl'

loop_
_publcif_info_cif.paper_type
CB

loop_
_publcif_info_datablock.id
_publcif_info_datablock.publ_exptl
_publcif_info_datablock.publ_geom
_publcif_info_datablock.structure
{d79b2b10-ec14-4f66-bb97-ebaf67971ed9} ? ? ?
{6a5ea382-5a94-49f6-95d7-da39248d52da} y y y
{9d3af4f5-2891-4fd7-8770-d415c5bcce1a} y y y

loop_
_publcif_info_exptl_table_extra_item
sin_theta_over_lambda_max

_cod_database_fobs_code 2108513
